data_4119970
loop_
_publ_author_name
'Jessica L. Smeltz'
'Cassandra P. Lilly'
'Paul D. Boyle'
'Elon A. Ison'

_publ_section_title
;
 The Electronic Nature of Terminal Oxo Ligands in Transition-Metal
 Complexes: Ambiphilic Reactivity of Oxorhenium Species
;
_journal_name_full 'Journal of the American Chemical Society'
_journal_page_first 9433
_journal_page_last 9441
_journal_paper_doi 10.1021/ja401390v
_journal_volume 135
_journal_year 2013
_chemical_formula_sum 'C19 H11 B F13 N3 O2 Re'
_chemical_formula_weight 757.32
_chemical_name_systematic
; 
 ? 
;
_space_group_IT_number 14
_symmetry_cell_setting monoclinic
_symmetry_space_group_name_Hall '-P 2ybc'
_symmetry_space_group_name_H-M 'P 1 21/c 1'
_atom_sites_solution_hydrogens geom
_atom_sites_solution_primary direct
_atom_sites_solution_secondary difmap
_audit_creation_method SHELXL-97
_cell_angle_alpha 90.00
_cell_angle_beta 112.852(5)
_cell_angle_gamma 90.00
_cell_formula_units_Z 4
_cell_length_a 15.607(6)
_cell_length_b 10.334(4)
_cell_length_c 14.797(5)
_cell_measurement_reflns_used 9972
_cell_measurement_temperature 110
_cell_measurement_theta_max 36.23
_cell_measurement_theta_min 2.43
_cell_volume 2199.2(14)
_computing_cell_refinement SAINT
_computing_data_collection Apex2
_computing_data_reduction SAINT
_computing_molecular_graphics NRCVAX
_computing_publication_material cif2tables.py
_computing_structure_refinement XL
_computing_structure_solution XS
_diffrn_ambient_temperature 110
_diffrn_measured_fraction_theta_full 1.000
_diffrn_measured_fraction_theta_max 0.850
_diffrn_measurement_device_type 'Bruker-Nonius Kappa Axis Apex2'
_diffrn_measurement_method 'omega and phi scans'
_diffrn_radiation_monochromator graphite
_diffrn_radiation_source 'fine-focus sealed tube'
_diffrn_radiation_type MoK\a
_diffrn_radiation_wavelength 0.71073
_diffrn_reflns_av_R_equivalents 0.0469
_diffrn_reflns_av_sigmaI/netI 0.0414
_diffrn_reflns_limit_h_max 27
_diffrn_reflns_limit_h_min -27
_diffrn_reflns_limit_k_max 17
_diffrn_reflns_limit_k_min -19
_diffrn_reflns_limit_l_max 27
_diffrn_reflns_limit_l_min -26
_diffrn_reflns_number 132548
_diffrn_reflns_theta_full 37.48
_diffrn_reflns_theta_max 43.28
_diffrn_reflns_theta_min 2.43
_exptl_absorpt_coefficient_mu 5.661
_exptl_absorpt_correction_T_max 0.6268
_exptl_absorpt_correction_T_min 0.3497
_exptl_absorpt_correction_type multi-scan
_exptl_absorpt_process_details SADABS
_exptl_crystal_colour orange
_exptl_crystal_density_diffrn 2.287
_exptl_crystal_description prism
_exptl_crystal_F_000 1436
_exptl_crystal_size_max 0.23
_exptl_crystal_size_mid 0.20
_exptl_crystal_size_min 0.09
_refine_diff_density_max 4.458
_refine_diff_density_min -7.382
_refine_diff_density_rms 0.308
_refine_ls_extinction_method none
_refine_ls_goodness_of_fit_ref 1.131
_refine_ls_hydrogen_treatment constr
_refine_ls_matrix_type full
_refine_ls_number_parameters 383
_refine_ls_number_reflns 14030
_refine_ls_number_restraints 10
_refine_ls_restrained_S_all 1.141
_refine_ls_R_factor_all 0.0615
_refine_ls_R_factor_gt 0.0276
_refine_ls_shift/su_max 0.006
_refine_ls_shift/su_mean 0.000
_refine_ls_structure_factor_coef Fsqd
_refine_ls_weighting_details 'calc w=1/[\s^2^(Fo^2^)+(0.0215P)^2^+0.8381P] where P=(Fo^2^+2Fc^2^)/3'
_refine_ls_weighting_scheme calc
_refine_ls_wR_factor_gt 0.0526
_refine_ls_wR_factor_ref 0.0608
_reflns_number_gt 9969
_reflns_number_total 14030
_reflns_threshold_expression >2sigma(I)
_cod_data_source_file ja401390v_si_001_7.cif
_cod_data_source_block x12174
_cod_original_sg_symbol_H-M 'P 21/c'
_cod_database_code 4119970

loop_
_symmetry_equiv_pos_as_xyz
'x, y, z'
'-x, y+1/2, -z+1/2'
'-x, -y, -z'
'x, -y-1/2, z-1/2'

loop_
_atom_site_label
_atom_site_type_symbol
_atom_site_fract_x
_atom_site_fract_y
_atom_site_fract_z
_atom_site_U_iso_or_equiv
_atom_site_adp_type
_atom_site_occupancy
_atom_site_symmetry_multiplicity
_atom_site_calc_flag
_atom_site_refinement_flags
_atom_site_disorder_assembly
_atom_site_disorder_group
Re1 Re 0.271298(4) 0.504486(6) 0.415876(5) 0.01133(2) Uani 1 1 d . . .
O1 O 0.33652(9) 0.37153(12) 0.42854(10) 0.0181(2) Uani 1 1 d . A .
C1 C 0.26237(12) 0.56473(16) 0.28354(13) 0.0131(3) Uani 1 1 d . A .
C2 C 0.30962(14) 0.48877(17) 0.22819(14) 0.0185(3) Uani 1 1 d . . .
O2 O 0.22064(9) 0.66520(12) 0.23513(10) 0.0170(2) Uani 1 1 d . . .
B1 B 0.16450(15) 0.7594(2) 0.26860(16) 0.0172(4) Uani 1 1 d . A .
F1 F 0.17214(8) 0.72013(11) 0.36221(8) 0.0201(2) Uani 1 1 d . . .
F2 F 0.07506(8) 0.75554(11) 0.20213(9) 0.0229(2) Uani 1 1 d . . .
F3 F 0.20341(8) 0.88008(10) 0.27196(9) 0.0207(2) Uani 1 1 d . . .
N1 N 0.35743(10) 0.64584(14) 0.48749(11) 0.0144(3) Uani 1 1 d . A .
N3 N 0.14073(10) 0.44666(14) 0.36767(11) 0.0144(3) Uani 1 1 d . A .
C3 C 0.39390(12) 0.74406(17) 0.44732(13) 0.0157(3) Uani 1 1 d . . .
C4 C 0.45509(12) 0.71678(17) 0.40159(14) 0.0176(3) Uani 1 1 d . A .
C5 C 0.48873(14) 0.8121(2) 0.35875(14) 0.0215(4) Uani 1 1 d . . .
C6 C 0.46275(14) 0.9393(2) 0.36141(15) 0.0235(4) Uani 1 1 d . A .
C7 C 0.40404(15) 0.97043(19) 0.40672(16) 0.0230(4) Uani 1 1 d . . .
C8 C 0.37066(13) 0.87432(18) 0.44928(14) 0.0186(3) Uani 1 1 d . A .
F4 F 0.48264(8) 0.59458(11) 0.39867(9) 0.0214(2) Uani 1 1 d . . .
F5 F 0.54762(9) 0.78219(13) 0.31602(10) 0.0306(3) Uani 1 1 d . A .
F6 F 0.49568(10) 1.03263(14) 0.31967(11) 0.0334(3) Uani 1 1 d . . .
F7 F 0.37837(10) 1.09371(12) 0.40845(11) 0.0333(3) Uani 1 1 d . A .
F8 F 0.31224(9) 0.90853(11) 0.49151(9) 0.0239(2) Uani 1 1 d . . .
C9 C 0.37642(13) 0.66111(19) 0.59259(13) 0.0188(3) Uani 0.702(3) 1 d PD A 1
H9A H 0.4022 0.7481 0.6157 0.023 Uiso 0.702(3) 1 calc PR A 1
H9B H 0.4217 0.5952 0.6318 0.023 Uiso 0.702(3) 1 calc PR A 1
C10 C 0.28493(18) 0.6437(2) 0.60255(19) 0.0168(5) Uani 0.702(3) 1 d PD A 1
H10A H 0.2443 0.7195 0.5750 0.020 Uiso 0.702(3) 1 calc PR A 1
H10B H 0.2948 0.6349 0.6725 0.020 Uiso 0.702(3) 1 calc PR A 1
N2 N 0.24080(11) 0.52320(14) 0.54714(12) 0.0180(3) Uani 0.702(3) 1 d PD A 1
C11 C 0.2919(2) 0.4083(3) 0.6163(2) 0.0208(6) Uani 0.702(3) 1 d PD A 1
H11A H 0.3589 0.4144 0.6323 0.031 Uiso 0.702(3) 1 calc PR A 1
H11B H 0.2684 0.3259 0.5831 0.031 Uiso 0.702(3) 1 calc PR A 1
H11C H 0.2804 0.4127 0.6768 0.031 Uiso 0.702(3) 1 calc PR A 1
C12 C 0.14246(18) 0.5125(2) 0.5252(2) 0.0179(5) Uani 0.702(3) 1 d PD A 1
H12A H 0.1110 0.5964 0.5020 0.021 Uiso 0.702(3) 1 calc PR A 1
H12B H 0.1318 0.4856 0.5842 0.021 Uiso 0.702(3) 1 calc PR A 1
C13 C 0.10491(14) 0.4071(2) 0.44251(14) 0.0226(4) Uani 0.702(3) 1 d PD A 1
H13A H 0.1283 0.3202 0.4687 0.027 Uiso 0.702(3) 1 calc PR A 1
H13B H 0.0361 0.4053 0.4144 0.027 Uiso 0.702(3) 1 calc PR A 1
C9' C 0.37642(13) 0.66111(19) 0.59259(13) 0.0188(3) Uani 0.298(3) 1 d PD A 2
H9'1 H 0.3519 0.7450 0.6043 0.023 Uiso 0.298(3) 1 calc PR A 2
H9'2 H 0.4442 0.6587 0.6317 0.023 Uiso 0.298(3) 1 calc PR A 2
C10' C 0.3266(4) 0.5454(6) 0.6230(4) 0.0175(12) Uani 0.298(3) 1 d PD A 2
H10C H 0.3654 0.4665 0.6353 0.021 Uiso 0.298(3) 1 calc PR A 2
H10D H 0.3177 0.5676 0.6839 0.021 Uiso 0.298(3) 1 calc PR A 2
N2' N 0.24080(11) 0.52320(14) 0.54714(12) 0.0180(3) Uani 0.298(3) 1 d PD A 2
C11' C 0.1693(4) 0.6376(5) 0.5369(4) 0.0146(11) Uani 0.298(3) 1 d PD A 2
H11D H 0.1104 0.6193 0.4820 0.022 Uiso 0.298(3) 1 calc PR A 2
H11E H 0.1950 0.7191 0.5246 0.022 Uiso 0.298(3) 1 calc PR A 2
H11F H 0.1584 0.6448 0.5976 0.022 Uiso 0.298(3) 1 calc PR A 2
C12' C 0.1864(4) 0.4036(5) 0.5397(4) 0.0160(11) Uani 0.298(3) 1 d PD A 2
H12C H 0.1643 0.3996 0.5940 0.019 Uiso 0.298(3) 1 calc PR A 2
H12D H 0.2253 0.3266 0.5436 0.019 Uiso 0.298(3) 1 calc PR A 2
C13' C 0.10491(14) 0.4071(2) 0.44251(14) 0.0226(4) Uani 0.298(3) 1 d PD A 2
H13C H 0.0756 0.3206 0.4266 0.027 Uiso 0.298(3) 1 calc PR A 2
H13D H 0.0578 0.4697 0.4447 0.027 Uiso 0.298(3) 1 calc PR A 2
C14 C 0.07329(12) 0.44840(16) 0.27120(13) 0.0142(3) Uani 1 1 d . . .
C15 C 0.08203(13) 0.37379(17) 0.19694(14) 0.0159(3) Uani 1 1 d . A .
C16 C 0.01502(14) 0.37463(18) 0.10284(14) 0.0191(3) Uani 1 1 d . . .
C17 C -0.06278(13) 0.45031(19) 0.07935(14) 0.0193(3) Uani 1 1 d . A .
C18 C -0.07415(13) 0.52607(18) 0.15093(14) 0.0179(3) Uani 1 1 d . . .
C19 C -0.00711(13) 0.52374(16) 0.24449(14) 0.0155(3) Uani 1 1 d . A .
F15 F 0.15608(8) 0.29658(11) 0.21630(9) 0.0208(2) Uani 1 1 d . . .
F16 F 0.02490(10) 0.29871(13) 0.03369(10) 0.0283(3) Uani 1 1 d . A .
F17 F -0.12802(9) 0.45053(14) -0.01223(9) 0.0288(3) Uani 1 1 d . . .
F18 F -0.14864(8) 0.60266(12) 0.12841(9) 0.0249(2) Uani 1 1 d . A .
F19 F -0.01969(8) 0.59810(11) 0.31282(9) 0.0213(2) Uani 1 1 d . . .

loop_
_atom_site_aniso_label
_atom_site_aniso_U_11
_atom_site_aniso_U_22
_atom_site_aniso_U_33
_atom_site_aniso_U_23
_atom_site_aniso_U_13
_atom_site_aniso_U_12
Re1 0.01224(3) 0.01102(3) 0.01197(3) -0.00085(2) 0.00605(2) -0.00021(2)
O1 0.0193(6) 0.0152(5) 0.0195(6) -0.0008(5) 0.0071(5) 0.0020(5)
C1 0.0126(7) 0.0137(6) 0.0138(7) -0.0011(5) 0.0059(6) -0.0012(5)
C2 0.0200(8) 0.0215(8) 0.0180(8) -0.0035(6) 0.0117(7) 0.0011(6)
O2 0.0194(6) 0.0167(5) 0.0164(6) 0.0029(5) 0.0084(5) 0.0022(5)
B1 0.0176(9) 0.0160(8) 0.0191(9) 0.0026(7) 0.0084(7) 0.0016(7)
F1 0.0225(6) 0.0211(5) 0.0206(6) 0.0033(4) 0.0126(5) 0.0017(4)
F2 0.0163(5) 0.0227(5) 0.0269(6) 0.0041(5) 0.0053(5) 0.0023(4)
F3 0.0244(6) 0.0154(5) 0.0252(6) 0.0009(4) 0.0128(5) -0.0009(4)
N1 0.0155(7) 0.0149(6) 0.0118(6) -0.0024(5) 0.0042(5) -0.0019(5)
N3 0.0138(6) 0.0172(6) 0.0134(6) 0.0004(5) 0.0067(5) -0.0012(5)
C3 0.0129(7) 0.0171(7) 0.0147(8) -0.0016(6) 0.0027(6) -0.0029(6)
C4 0.0135(7) 0.0188(7) 0.0179(8) -0.0026(6) 0.0032(6) -0.0034(6)
C5 0.0179(8) 0.0282(9) 0.0181(9) -0.0016(7) 0.0068(7) -0.0076(7)
C6 0.0213(9) 0.0245(9) 0.0202(9) 0.0027(7) 0.0031(7) -0.0107(7)
C7 0.0241(9) 0.0156(7) 0.0238(10) -0.0006(7) 0.0031(8) -0.0056(7)
C8 0.0190(8) 0.0167(7) 0.0185(8) -0.0025(6) 0.0055(7) -0.0029(6)
F4 0.0180(5) 0.0209(5) 0.0274(6) -0.0029(4) 0.0110(5) 0.0003(4)
F5 0.0265(7) 0.0402(7) 0.0322(7) -0.0014(6) 0.0190(6) -0.0080(6)
F6 0.0355(8) 0.0305(6) 0.0325(8) 0.0063(6) 0.0114(6) -0.0155(6)
F7 0.0419(8) 0.0144(5) 0.0383(8) 0.0002(5) 0.0098(6) -0.0038(5)
F8 0.0269(6) 0.0194(5) 0.0275(6) -0.0052(5) 0.0130(5) 0.0012(4)
C9 0.0170(8) 0.0241(8) 0.0137(8) -0.0037(6) 0.0044(6) -0.0013(6)
C10 0.0203(12) 0.0176(10) 0.0132(11) -0.0028(8) 0.0073(9) -0.0002(9)
N2 0.0232(8) 0.0171(6) 0.0188(7) -0.0032(5) 0.0139(6) -0.0041(5)
C11 0.0232(13) 0.0200(12) 0.0191(13) 0.0050(9) 0.0082(10) 0.0032(10)
C12 0.0145(10) 0.0233(12) 0.0183(11) 0.0005(9) 0.0092(9) -0.0015(9)
C13 0.0174(8) 0.0354(10) 0.0165(8) 0.0049(7) 0.0082(7) -0.0048(7)
C9' 0.0170(8) 0.0241(8) 0.0137(8) -0.0037(6) 0.0044(6) -0.0013(6)
C10' 0.018(3) 0.024(3) 0.010(2) -0.001(2) 0.005(2) 0.000(2)
N2' 0.0232(8) 0.0171(6) 0.0188(7) -0.0032(5) 0.0139(6) -0.0041(5)
C11' 0.018(3) 0.016(2) 0.014(2) 0.0021(19) 0.010(2) 0.0048(19)
C12' 0.019(3) 0.016(2) 0.012(2) 0.0024(19) 0.005(2) -0.001(2)
C13' 0.0174(8) 0.0354(10) 0.0165(8) 0.0049(7) 0.0082(7) -0.0048(7)
C14 0.0132(7) 0.0146(7) 0.0151(7) -0.0006(6) 0.0060(6) -0.0011(5)
C15 0.0159(7) 0.0144(7) 0.0197(8) -0.0016(6) 0.0096(7) -0.0021(6)
C16 0.0233(9) 0.0208(8) 0.0154(8) -0.0058(6) 0.0101(7) -0.0070(7)
C17 0.0184(8) 0.0235(8) 0.0132(8) 0.0000(6) 0.0031(6) -0.0066(7)
C18 0.0158(8) 0.0175(7) 0.0192(8) 0.0008(6) 0.0056(7) -0.0008(6)
C19 0.0154(7) 0.0150(7) 0.0166(7) -0.0028(6) 0.0069(6) -0.0008(5)
F15 0.0181(5) 0.0191(5) 0.0275(6) -0.0048(4) 0.0113(5) 0.0008(4)
F16 0.0323(7) 0.0346(7) 0.0215(6) -0.0131(5) 0.0143(5) -0.0056(6)
F17 0.0244(6) 0.0427(7) 0.0137(5) 0.0003(5) 0.0013(5) -0.0062(6)
F18 0.0171(5) 0.0258(6) 0.0274(6) 0.0037(5) 0.0041(5) 0.0040(4)
F19 0.0205(5) 0.0220(5) 0.0219(6) -0.0064(4) 0.0087(5) 0.0030(4)

loop_
_atom_type_symbol
_atom_type_description
_atom_type_scat_dispersion_real
_atom_type_scat_dispersion_imag
_atom_type_scat_source
C C 0.0033 0.0016 'International Tables Vol C Tables 4.2.6.8 and 6.1.1.4'
H H 0.0000 0.0000 'International Tables Vol C Tables 4.2.6.8 and 6.1.1.4'
B B 0.0013 0.0007 'International Tables Vol C Tables 4.2.6.8 and 6.1.1.4'
F F 0.0171 0.0103 'International Tables Vol C Tables 4.2.6.8 and 6.1.1.4'
N N 0.0061 0.0033 'International Tables Vol C Tables 4.2.6.8 and 6.1.1.4'
O O 0.0106 0.0060 'International Tables Vol C Tables 4.2.6.8 and 6.1.1.4'
Re Re -1.0185 7.2310 'International Tables Vol C Tables 4.2.6.8 and 6.1.1.4'

loop_
_geom_angle_atom_site_label_1
_geom_angle_atom_site_label_2
_geom_angle_atom_site_label_3
_geom_angle
O1 Re1 N3 106.82(7)
O1 Re1 N1 106.67(7)
N3 Re1 N1 143.58(6)
O1 Re1 C1 99.92(7)
N3 Re1 C1 94.05(7)
N1 Re1 C1 93.92(7)
O1 Re1 N2 107.83(6)
N3 Re1 N2 78.27(6)
N1 Re1 N2 78.26(6)
C1 Re1 N2 152.25(6)
O2 C1 C2 111.38(15)
O2 C1 Re1 128.48(12)
C2 C1 Re1 120.14(12)
C1 O2 B1 124.66(14)
F2 B1 F3 111.50(16)
F2 B1 F1 112.02(16)
F3 B1 F1 111.01(16)
F2 B1 O2 107.81(16)
F3 B1 O2 106.87(15)
F1 B1 O2 107.36(14)
C3 N1 C9 114.89(14)
C3 N1 Re1 127.35(12)
C9 N1 Re1 117.26(11)
C14 N3 C13 114.32(15)
C14 N3 Re1 128.61(12)
C13 N3 Re1 116.81(12)
C4 C3 C8 115.86(17)
C4 C3 N1 121.68(16)
C8 C3 N1 122.45(17)
F4 C4 C5 118.26(17)
F4 C4 C3 119.61(16)
C5 C4 C3 122.12(18)
F5 C5 C6 119.77(18)
F5 C5 C4 120.35(19)
C6 C5 C4 119.87(19)
F6 C6 C7 120.2(2)
F6 C6 C5 119.9(2)
C7 C6 C5 119.87(18)
F7 C7 C6 119.72(19)
F7 C7 C8 120.4(2)
C6 C7 C8 119.83(19)
F8 C8 C7 117.97(17)
F8 C8 C3 119.59(17)
C7 C8 C3 122.42(19)
N1 C9 C10 106.35(16)
N1 C9 H9A 110.5
C10 C9 H9A 110.5
N1 C9 H9B 110.5
C10 C9 H9B 110.5
H9A C9 H9B 108.7
C9 C10 N2 107.29(18)
C9 C10 H10A 110.3
N2 C10 H10A 110.3
C9 C10 H10B 110.3
N2 C10 H10B 110.3
H10A C10 H10B 108.5
C12 N2 C10 114.04(17)
C12 N2 C11 108.39(18)
C10 N2 C11 105.21(18)
C12 N2 Re1 111.96(14)
C10 N2 Re1 110.30(13)
C11 N2 Re1 106.42(13)
N2 C11 H11A 109.5
N2 C11 H11B 109.5
H11A C11 H11B 109.5
N2 C11 H11C 109.5
H11A C11 H11C 109.5
H11B C11 H11C 109.5
N2 C12 C13 105.65(18)
N2 C12 H12A 110.6
C13 C12 H12A 110.6
N2 C12 H12B 110.6
C13 C12 H12B 110.6
H12A C12 H12B 108.7
N3 C13 C12 104.85(16)
N3 C13 H13A 110.8
C12 C13 H13A 110.8
N3 C13 H13B 110.8
C12 C13 H13B 110.8
H13A C13 H13B 108.9
H10C C10' H10D 108.3
H11D C11' H11E 109.5
H11D C11' H11F 109.5
H11E C11' H11F 109.5
H12C C12' H12D 108.5
C15 C14 C19 115.98(16)
C15 C14 N3 122.00(16)
C19 C14 N3 122.01(16)
F15 C15 C16 118.18(16)
F15 C15 C14 120.12(16)
C16 C15 C14 121.68(17)
F16 C16 C17 119.46(17)
F16 C16 C15 119.89(18)
C17 C16 C15 120.63(17)
F17 C17 C16 120.46(18)
F17 C17 C18 119.98(18)
C16 C17 C18 119.55(17)
F18 C18 C19 120.65(17)
F18 C18 C17 120.13(17)
C19 C18 C17 119.21(18)
F19 C19 C18 118.14(16)
F19 C19 C14 118.91(16)
C18 C19 C14 122.95(17)

loop_
_geom_bond_atom_site_label_1
_geom_bond_atom_site_label_2
_geom_bond_distance
Re1 O1 1.6766(13)
Re1 N3 1.9721(16)
Re1 N1 1.9893(15)
Re1 C1 2.0074(18)
Re1 N2 2.1805(17)
C1 O2 1.286(2)
C1 C2 1.517(2)
O2 B1 1.516(2)
B1 F2 1.361(2)
B1 F3 1.379(2)
B1 F1 1.403(2)
N1 C3 1.404(2)
N1 C9 1.474(2)
N3 C14 1.407(2)
N3 C13 1.479(2)
C3 C4 1.397(3)
C3 C8 1.397(3)
C4 F4 1.340(2)
C4 C5 1.381(3)
C5 F5 1.339(2)
C5 C6 1.381(3)
C6 F6 1.350(2)
C6 C7 1.367(3)
C7 F7 1.339(2)
C7 C8 1.382(3)
C8 F8 1.338(2)
C9 C10 1.502(3)
C9 H9A 0.9900
C9 H9B 0.9900
C10 N2 1.503(3)
C10 H10A 0.9900
C10 H10B 0.9900
N2 C12 1.445(3)
N2 C11 1.569(3)
C11 H11A 0.9800
C11 H11B 0.9800
C11 H11C 0.9800
C12 C13 1.573(3)
C12 H12A 0.9900
C12 H12B 0.9900
C13 H13A 0.9900
C13 H13B 0.9900
C10' H10C 0.9900
C10' H10D 0.9900
C11' H11D 0.9800
C11' H11E 0.9800
C11' H11F 0.9800
C12' H12C 0.9900
C12' H12D 0.9900
C14 C15 1.392(2)
C14 C19 1.397(3)
C15 F15 1.341(2)
C15 C16 1.379(3)
C16 F16 1.345(2)
C16 C17 1.371(3)
C17 F17 1.342(2)
C17 C18 1.383(3)
C18 F18 1.337(2)
C18 C19 1.374(3)
C19 F19 1.344(2)

loop_
_geom_torsion_atom_site_label_1
_geom_torsion_atom_site_label_2
_geom_torsion_atom_site_label_3
_geom_torsion_atom_site_label_4
_geom_torsion
O1 Re1 C1 O2 -179.22(15)
N3 Re1 C1 O2 72.91(16)
N1 Re1 C1 O2 -71.52(16)
N2 Re1 C1 O2 0.6(2)
O1 Re1 C1 C2 0.10(15)
N3 Re1 C1 C2 -107.77(14)
N1 Re1 C1 C2 107.80(14)
N2 Re1 C1 C2 179.88(12)
C2 C1 O2 B1 178.17(16)
Re1 C1 O2 B1 -2.5(2)
C1 O2 B1 F2 -117.41(18)
C1 O2 B1 F3 122.62(17)
C1 O2 B1 F1 3.5(2)
O1 Re1 N1 C3 100.40(15)
N3 Re1 N1 C3 -103.44(16)
C1 Re1 N1 C3 -1.19(15)
N2 Re1 N1 C3 -154.28(16)
O1 Re1 N1 C9 -88.24(13)
N3 Re1 N1 C9 67.92(17)
C1 Re1 N1 C9 170.17(13)
N2 Re1 N1 C9 17.08(12)
O1 Re1 N3 C14 -99.69(15)
N1 Re1 N3 C14 104.17(16)
C1 Re1 N3 C14 1.96(15)
N2 Re1 N3 C14 155.01(16)
O1 Re1 N3 C13 86.56(14)
N1 Re1 N3 C13 -69.58(17)
C1 Re1 N3 C13 -171.79(14)
N2 Re1 N3 C13 -18.74(13)
C9 N1 C3 C4 122.64(18)
Re1 N1 C3 C4 -65.8(2)
C9 N1 C3 C8 -58.2(2)
Re1 N1 C3 C8 113.34(18)
C8 C3 C4 F4 178.40(16)
N1 C3 C4 F4 -2.4(3)
C8 C3 C4 C5 -1.6(3)
N1 C3 C4 C5 177.62(17)
F4 C4 C5 F5 -0.3(3)
C3 C4 C5 F5 179.68(17)
F4 C4 C5 C6 -179.21(17)
C3 C4 C5 C6 0.8(3)
F5 C5 C6 F6 1.0(3)
C4 C5 C6 F6 179.91(17)
F5 C5 C6 C7 -178.71(18)
C4 C5 C6 C7 0.2(3)
F6 C6 C7 F7 0.8(3)
C5 C6 C7 F7 -179.44(18)
F6 C6 C7 C8 -179.99(18)
C5 C6 C7 C8 -0.3(3)
F7 C7 C8 F8 0.2(3)
C6 C7 C8 F8 -178.96(18)
F7 C7 C8 C3 178.53(18)
C6 C7 C8 C3 -0.6(3)
C4 C3 C8 F8 179.83(16)
N1 C3 C8 F8 0.6(3)
C4 C3 C8 C7 1.5(3)
N1 C3 C8 C7 -177.69(18)
C3 N1 C9 C10 130.62(17)
Re1 N1 C9 C10 -41.81(19)
N1 C9 C10 N2 48.3(2)
C9 C10 N2 C12 -162.97(19)
C9 C10 N2 C11 78.4(2)
C9 C10 N2 Re1 -36.0(2)
O1 Re1 N2 C12 -116.52(14)
N3 Re1 N2 C12 -12.42(14)
N1 Re1 N2 C12 139.54(15)
C1 Re1 N2 C12 63.7(2)
O1 Re1 N2 C10 115.35(14)
N3 Re1 N2 C10 -140.55(15)
N1 Re1 N2 C10 11.40(14)
C1 Re1 N2 C10 -64.4(2)
O1 Re1 N2 C11 1.73(15)
N3 Re1 N2 C11 105.83(14)
N1 Re1 N2 C11 -102.21(15)
C1 Re1 N2 C11 -178.03(15)
C10 N2 C12 C13 163.31(18)
C11 N2 C12 C13 -79.9(2)
Re1 N2 C12 C13 37.2(2)
C14 N3 C13 C12 -131.30(17)
Re1 N3 C13 C12 43.34(19)
N2 C12 C13 N3 -49.9(2)
C13 N3 C14 C15 -121.27(19)
Re1 N3 C14 C15 64.9(2)
C13 N3 C14 C19 57.8(2)
Re1 N3 C14 C19 -116.05(17)
C19 C14 C15 F15 -178.73(15)
N3 C14 C15 F15 0.4(3)
C19 C14 C15 C16 0.0(3)
N3 C14 C15 C16 179.10(16)
F15 C15 C16 F16 0.4(3)
C14 C15 C16 F16 -178.34(16)
F15 C15 C16 C17 179.03(16)
C14 C15 C16 C17 0.3(3)
F16 C16 C17 F17 -1.1(3)
C15 C16 C17 F17 -179.76(17)
F16 C16 C17 C18 178.44(17)
C15 C16 C17 C18 -0.2(3)
F17 C17 C18 F18 -2.1(3)
C16 C17 C18 F18 178.40(17)
F17 C17 C18 C19 179.40(17)
C16 C17 C18 C19 -0.1(3)
F18 C18 C19 F19 1.5(3)
C17 C18 C19 F19 -179.96(16)
F18 C18 C19 C14 -178.10(16)
C17 C18 C19 C14 0.4(3)
C15 C14 C19 F19 -179.94(15)
N3 C14 C19 F19 0.9(3)
C15 C14 C19 C18 -0.3(3)
N3 C14 C19 C18 -179.47(17)
